data_7126697
loop_
_publ_author_name
'Kroll, Alexander'
'Steinert, Henning'
'Scharf, Lennart T.'
'Scherpf, Thorsten'
'Mallick, Bert'
'Gessner, Viktoria H.'

_publ_section_title
;
 A diamino-substituted carbodiphosphorane as strong C-donor and weak
 N-donor: isolation of monomeric trigonal-planar
 L&#x00B7;ZnCl<sub>2</sub>.
;
_journal_issue 58
_journal_name_full 'Chemical communications (Cambridge, England)'
_journal_page_first 8051
_journal_page_last 8054
_journal_paper_doi 10.1039/d0cc02496a
_journal_volume 56
_journal_year 2020
_chemical_formula_moiety 'C35 H40 N2 P2'
_chemical_formula_sum 'C35 H40 N2 P2'
_chemical_formula_weight 550.63
_space_group_crystal_system monoclinic
_space_group_IT_number 15
_space_group_name_Hall '-C 2yc'
_space_group_name_H-M_alt 'C 1 2/c 1'
_atom_sites_solution_hydrogens geom
_audit_creation_method SHELXL-2017/1
_audit_update_record
;
2020-03-27 deposited with the CCDC.	2020-05-12 downloaded from the CCDC.
;
_cell_angle_alpha 90
_cell_angle_beta 94.766(13)
_cell_angle_gamma 90
_cell_formula_units_Z 4
_cell_length_a 15.260(2)
_cell_length_b 9.5382(11)
_cell_length_c 20.529(3)
_cell_measurement_reflns_used 4786
_cell_measurement_temperature 99.8(2)
_cell_measurement_theta_max 73.0500
_cell_measurement_theta_min 4.2750
_cell_volume 2977.7(7)
_computing_cell_refinement 'CrysAlisPro 1.171.38.46 (Rigaku OD, 2015)'
_computing_data_collection 'CrysAlisPro 1.171.38.46 (Rigaku OD, 2015)'
_computing_data_reduction 'CrysAlisPro 1.171.38.46 (Rigaku OD, 2015)'
_computing_molecular_graphics 'SHELXL-2017/1 (Sheldrick, 2017)'
_computing_structure_refinement 'SHELXL-2017/1 (Sheldrick, 2017)'
_computing_structure_solution 'SHELXL-2017/1 (Sheldrick, 2017)'
_diffrn_ambient_environment N~2~
_diffrn_ambient_temperature 99.8(2)
_diffrn_detector 'CCD plate'
_diffrn_detector_area_resol_mean 10.4409
_diffrn_detector_type Atlas
_diffrn_measured_fraction_theta_full 0.998
_diffrn_measured_fraction_theta_max 0.998
_diffrn_measurement_device 'four-circle diffractometer'
_diffrn_measurement_device_type 'SuperNova, Single source at offset, Atlas'
_diffrn_radiation_monochromator mirror
_diffrn_radiation_probe x-ray
_diffrn_radiation_type CuK\a
_diffrn_radiation_wavelength 1.54178
_diffrn_reflns_av_R_equivalents 0.0612
_diffrn_reflns_av_unetI/netI 0.0398
_diffrn_reflns_Laue_measured_fraction_full 0.998
_diffrn_reflns_Laue_measured_fraction_max 0.998
_diffrn_reflns_limit_h_max 15
_diffrn_reflns_limit_h_min -18
_diffrn_reflns_limit_k_max 11
_diffrn_reflns_limit_k_min -11
_diffrn_reflns_limit_l_max 24
_diffrn_reflns_limit_l_min -24
_diffrn_reflns_number 8174
_diffrn_reflns_point_group_measured_fraction_full 0.998
_diffrn_reflns_point_group_measured_fraction_max 0.998
_diffrn_reflns_theta_full 67.171
_diffrn_reflns_theta_max 67.171
_diffrn_reflns_theta_min 4.322
_diffrn_source 'micro-focus sealed X-ray tube'
_diffrn_source_type 'SuperNova (Cu) X-ray Source'
_exptl_absorpt_coefficient_mu 1.515
_exptl_absorpt_correction_T_max 1.000
_exptl_absorpt_correction_T_min 0.766
_exptl_absorpt_correction_type gaussian
_exptl_absorpt_process_details
;
CrysAlisPro 1.171.38.46 (Rigaku Oxford Diffraction, 2015)
Numerical absorption correction based on gaussian integration over
			a multifaceted crystal model
Empirical absorption correction using spherical harmonics,
 implemented in SCALE3 ABSPACK scaling algorithm.
;
_exptl_crystal_colour colourless
_exptl_crystal_density_diffrn 1.228
_exptl_crystal_description plate
_exptl_crystal_F_000 1176
_exptl_crystal_size_max 0.190
_exptl_crystal_size_mid 0.159
_exptl_crystal_size_min 0.064
_refine_diff_density_max 0.290
_refine_diff_density_min -0.371
_refine_diff_density_rms 0.056
_refine_ls_extinction_method none
_refine_ls_goodness_of_fit_ref 1.132
_refine_ls_hydrogen_treatment constr
_refine_ls_matrix_type full
_refine_ls_number_parameters 286
_refine_ls_number_reflns 2664
_refine_ls_number_restraints 324
_refine_ls_restrained_S_all 1.076
_refine_ls_R_factor_all 0.0666
_refine_ls_R_factor_gt 0.0618
_refine_ls_shift/su_max 0.000
_refine_ls_shift/su_mean 0.000
_refine_ls_structure_factor_coef Fsqd
_refine_ls_weighting_details 'w=1/[\s^2^(Fo^2^)+(0.0437P)^2^+9.8679P] where P=(Fo^2^+2Fc^2^)/3'
_refine_ls_weighting_scheme calc
_refine_ls_wR_factor_gt 0.1493
_refine_ls_wR_factor_ref 0.1517
_reflns_Friedel_coverage 0.000
_reflns_number_gt 2392
_reflns_number_total 2664
_reflns_threshold_expression 'I > 2\s(I)'
_cod_data_source_file d0cc02496a2.cif
_cod_data_source_block ST093
_cod_depositor_comments 'Adding full bibliography for 7126695--7126700.cif.'
_cod_original_cell_volume 2977.8(7)
_cod_original_sg_symbol_H-M 'C 2/c'
_cod_database_code 7126697
_shelx_shelxl_version_number 2017/1
_shelx_space_group_comment
;
The symmetry employed for this shelxl refinement is uniquely defined
by the following loop, which should always be used as a source of
symmetry information in preference to the above space-group names.
They are only intended as comments.
;

loop_
_space_group_symop_operation_xyz
'x, y, z'
'-x, y, -z+1/2'
'x+1/2, y+1/2, z'
'-x+1/2, y+1/2, -z+1/2'
'-x, -y, -z'
'x, -y, z-1/2'
'-x+1/2, -y+1/2, -z'
'x+1/2, -y+1/2, z-1/2'

loop_
_atom_site_label
_atom_site_type_symbol
_atom_site_fract_x
_atom_site_fract_y
_atom_site_fract_z
_atom_site_U_iso_or_equiv
_atom_site_adp_type
_atom_site_occupancy
_atom_site_site_symmetry_order
_atom_site_calc_flag
_atom_site_refinement_flags_posn
_atom_site_refinement_flags_adp
_atom_site_refinement_flags_occupancy
_atom_site_disorder_assembly
_atom_site_disorder_group
P1 P 0.53859(5) 0.19837(8) 0.32048(3) 0.0274(2) Uani 1 1 d D . . . .
C1 C 0.500000 0.2618(5) 0.250000 0.0356(10) Uani 1 2 d S T P A .
N1A N 0.4772(10) 0.0933(10) 0.3662(8) 0.0305(19) Uani 0.592(12) 1 d D U P A 1
C2A C 0.4002(7) 0.1549(9) 0.3939(5) 0.029(2) Uani 0.592(12) 1 d D U P A 1
H2A1 H 0.352906 0.168854 0.358460 0.035 Uiso 0.592(12) 1 calc R U P A 1
H2A2 H 0.416302 0.247992 0.412544 0.035 Uiso 0.592(12) 1 calc R U P A 1
C3A C 0.3656(6) 0.0643(9) 0.4466(4) 0.0375(18) Uani 0.592(12) 1 d D U P A 1
H3A1 H 0.410875 0.055651 0.483791 0.045 Uiso 0.592(12) 1 calc R U P A 1
H3A2 H 0.312849 0.108538 0.462695 0.045 Uiso 0.592(12) 1 calc R U P A 1
C4A C 0.3425(10) -0.0785(11) 0.4195(8) 0.040(2) Uani 0.592(12) 1 d D U P A 1
H4A1 H 0.291669 -0.070760 0.386442 0.048 Uiso 0.592(12) 1 calc R U P A 1
H4A2 H 0.325168 -0.139931 0.455159 0.048 Uiso 0.592(12) 1 calc R U P A 1
C5A C 0.4190(5) -0.1430(8) 0.3887(4) 0.0396(17) Uani 0.592(12) 1 d D U P A 1
H5A1 H 0.400225 -0.232382 0.367338 0.047 Uiso 0.592(12) 1 calc R U P A 1
H5A2 H 0.466590 -0.164026 0.423049 0.047 Uiso 0.592(12) 1 calc R U P A 1
C6A C 0.4535(11) -0.0458(13) 0.3387(8) 0.032(2) Uani 0.592(12) 1 d D U P A 1
H6A1 H 0.505949 -0.088580 0.321467 0.038 Uiso 0.592(12) 1 calc R U P A 1
H6A2 H 0.408089 -0.034334 0.301738 0.038 Uiso 0.592(12) 1 calc R U P A 1
N1B N 0.6366(11) 0.112(3) 0.3217(10) 0.024(2) Uani 0.408(12) 1 d D U P A 2
C2B C 0.7083(8) 0.1702(13) 0.2863(6) 0.030(2) Uani 0.408(12) 1 d D U P A 2
H2B1 H 0.740696 0.240446 0.314465 0.036 Uiso 0.408(12) 1 calc R U P A 2
H2B2 H 0.682645 0.219138 0.246685 0.036 Uiso 0.408(12) 1 calc R U P A 2
C3B C 0.7725(15) 0.060(3) 0.2663(10) 0.047(3) Uani 0.408(12) 1 d D U P A 2
H3B1 H 0.742140 -0.005306 0.234630 0.056 Uiso 0.408(12) 1 calc R U P A 2
H3B2 H 0.820745 0.106230 0.244790 0.056 Uiso 0.408(12) 1 calc R U P A 2
C4B C 0.8098(16) -0.019(3) 0.3256(14) 0.042(3) Uani 0.408(12) 1 d D U P A 2
H4B1 H 0.846164 0.045056 0.354652 0.051 Uiso 0.408(12) 1 calc R U P A 2
H4B2 H 0.848154 -0.095313 0.311932 0.051 Uiso 0.408(12) 1 calc R U P A 2
C5B C 0.7375(13) -0.0800(19) 0.3625(11) 0.036(4) Uani 0.408(12) 1 d D U P A 2
H5B1 H 0.763134 -0.125689 0.403045 0.044 Uiso 0.408(12) 1 calc R U P A 2
H5B2 H 0.704978 -0.151782 0.335391 0.044 Uiso 0.408(12) 1 calc R U P A 2
C6B C 0.6753(10) 0.0357(14) 0.3795(7) 0.028(3) Uani 0.408(12) 1 d D U P A 2
H6B1 H 0.627440 -0.005455 0.403054 0.033 Uiso 0.408(12) 1 calc R U P A 2
H6B2 H 0.707624 0.103060 0.409314 0.033 Uiso 0.408(12) 1 calc R U P A 2
C7A C 0.6413(11) 0.095(3) 0.3214(10) 0.035(3) Uani 0.592(12) 1 d D U P A 1
C8A C 0.6948(6) 0.1310(11) 0.2733(5) 0.042(2) Uani 0.592(12) 1 d D U P A 1
H8A H 0.674973 0.193133 0.239033 0.050 Uiso 0.592(12) 1 calc R U P A 1
C9A C 0.7791(10) 0.073(2) 0.2763(8) 0.056(4) Uani 0.592(12) 1 d D U P A 1
H9A H 0.819235 0.105471 0.246674 0.068 Uiso 0.592(12) 1 calc R U P A 1
C10A C 0.8057(12) -0.029(3) 0.3213(10) 0.049(4) Uani 0.592(12) 1 d D U P A 1
H10A H 0.860144 -0.076458 0.319417 0.059 Uiso 0.592(12) 1 calc R U P A 1
C11A C 0.7500(9) -0.0599(15) 0.3692(8) 0.036(3) Uani 0.592(12) 1 d D U P A 1
H11A H 0.769370 -0.122838 0.403208 0.043 Uiso 0.592(12) 1 calc R U P A 1
C12A C 0.6664(7) -0.0013(11) 0.3689(5) 0.033(2) Uani 0.592(12) 1 d D U P A 1
H12A H 0.627695 -0.027629 0.400741 0.040 Uiso 0.592(12) 1 calc R U P A 1
C7B C 0.4673(18) 0.0780(17) 0.3621(14) 0.033(3) Uani 0.408(12) 1 d D U P A 2
C8B C 0.4134(10) 0.1312(15) 0.4064(8) 0.035(3) Uani 0.408(12) 1 d D U P A 2
H8B H 0.421756 0.223125 0.423592 0.042 Uiso 0.408(12) 1 calc R U P A 2
C9B C 0.3461(9) 0.0454(17) 0.4251(6) 0.048(3) Uani 0.408(12) 1 d D U P A 2
H9B H 0.303633 0.083491 0.451377 0.058 Uiso 0.408(12) 1 calc R U P A 2
C10B C 0.3395(17) -0.0935(19) 0.4065(13) 0.059(5) Uani 0.408(12) 1 d D U P A 2
H10B H 0.297811 -0.154243 0.423603 0.070 Uiso 0.408(12) 1 calc R U P A 2
C11B C 0.3959(8) -0.1408(12) 0.3619(7) 0.050(3) Uani 0.408(12) 1 d D U P A 2
H11B H 0.388299 -0.233298 0.345208 0.060 Uiso 0.408(12) 1 calc R U P A 2
C12B C 0.4632(17) -0.059(2) 0.3406(14) 0.042(4) Uani 0.408(12) 1 d D U P A 2
H12B H 0.504253 -0.095182 0.312681 0.051 Uiso 0.408(12) 1 calc R U P A 2
C13 C 0.5638(2) 0.3407(3) 0.37681(13) 0.0296(7) Uani 1 1 d . . . . .
C14 C 0.5674(2) 0.4763(3) 0.35250(16) 0.0400(8) Uani 1 1 d . . . . .
H14 H 0.554910 0.492618 0.307028 0.048 Uiso 1 1 calc R U . . .
C15 C 0.5891(3) 0.5883(4) 0.39391(18) 0.0495(9) Uani 1 1 d . . . . .
H15 H 0.586135 0.681315 0.377360 0.059 Uiso 1 1 calc R U . . .
C16 C 0.6151(3) 0.5648(4) 0.45958(17) 0.0450(9) Uani 1 1 d . . . . .
H16 H 0.634747 0.640453 0.487106 0.054 Uiso 1 1 calc R U . . .
C17 C 0.6120(3) 0.4297(4) 0.48452(16) 0.0484(9) Uani 1 1 d . . . . .
H17 H 0.623797 0.414042 0.530108 0.058 Uiso 1 1 calc R U . . .
C18 C 0.5916(2) 0.3176(4) 0.44297(15) 0.0416(8) Uani 1 1 d . . . . .
H18 H 0.596449 0.224521 0.459327 0.050 Uiso 1 1 calc R U . . .

loop_
_atom_site_aniso_label
_atom_site_aniso_U_11
_atom_site_aniso_U_22
_atom_site_aniso_U_33
_atom_site_aniso_U_23
_atom_site_aniso_U_13
_atom_site_aniso_U_12
P1 0.0346(4) 0.0254(4) 0.0217(4) -0.0015(3) 0.0000(3) 0.0018(3)
C1 0.050(3) 0.029(2) 0.028(2) 0.000 0.0033(19) 0.000
N1A 0.036(4) 0.025(3) 0.031(4) -0.001(2) 0.002(3) 0.001(2)
C2A 0.035(4) 0.030(3) 0.023(4) 0.005(3) 0.000(3) 0.007(3)
C3A 0.043(4) 0.042(3) 0.028(4) 0.008(3) 0.004(3) 0.003(3)
C4A 0.045(4) 0.038(4) 0.037(5) 0.012(3) 0.004(3) 0.000(3)
C5A 0.048(4) 0.031(3) 0.040(4) 0.009(3) 0.002(3) -0.003(3)
C6A 0.043(5) 0.026(3) 0.026(4) 0.003(3) 0.000(3) 0.003(3)
N1B 0.036(4) 0.016(5) 0.018(4) -0.006(3) 0.001(4) -0.001(3)
C2B 0.035(4) 0.035(6) 0.020(5) -0.008(4) 0.001(3) -0.008(4)
C3B 0.041(6) 0.050(6) 0.050(6) 0.000(5) 0.014(4) 0.004(5)
C4B 0.043(6) 0.039(7) 0.046(6) -0.011(5) 0.007(5) 0.005(5)
C5B 0.035(6) 0.034(6) 0.039(7) -0.003(5) -0.005(6) 0.005(5)
C6B 0.029(5) 0.027(6) 0.025(5) -0.003(4) -0.005(3) -0.002(4)
C7A 0.037(4) 0.035(7) 0.032(5) -0.003(4) 0.002(3) 0.008(4)
C8A 0.043(4) 0.045(5) 0.039(5) -0.001(4) 0.006(3) 0.003(4)
C9A 0.048(5) 0.066(7) 0.058(6) 0.010(5) 0.018(5) 0.014(5)
C10A 0.043(5) 0.051(7) 0.052(6) -0.004(5) 0.002(4) 0.008(4)
C11A 0.037(4) 0.036(4) 0.032(4) -0.009(3) -0.012(3) 0.003(4)
C12A 0.036(3) 0.031(5) 0.030(4) -0.006(3) -0.006(3) -0.004(3)
C7B 0.039(6) 0.028(4) 0.032(6) 0.012(4) 0.002(5) 0.001(4)
C8B 0.036(5) 0.043(5) 0.025(6) 0.012(4) -0.004(4) 0.011(4)
C9B 0.042(5) 0.064(5) 0.038(7) 0.018(5) -0.001(5) -0.002(4)
C10B 0.056(7) 0.057(6) 0.063(10) 0.025(5) 0.001(7) -0.004(5)
C11B 0.057(6) 0.040(4) 0.051(6) 0.014(5) -0.011(5) -0.011(4)
C12B 0.051(7) 0.029(4) 0.046(8) 0.006(4) -0.004(6) 0.000(5)
C13 0.0344(17) 0.0305(15) 0.0244(13) -0.0039(11) 0.0050(12) 0.0028(13)
C14 0.051(2) 0.0345(17) 0.0333(16) -0.0020(13) -0.0020(15) -0.0016(15)
C15 0.071(3) 0.0312(17) 0.0454(19) -0.0065(15) 0.0030(18) 0.0024(18)
C16 0.053(2) 0.0420(19) 0.0395(18) -0.0190(15) 0.0039(16) -0.0032(17)
C17 0.064(2) 0.053(2) 0.0269(16) -0.0119(15) 0.0002(16) 0.0022(19)
C18 0.052(2) 0.0413(18) 0.0305(16) -0.0005(14) -0.0015(14) -0.0036(17)

loop_
_atom_type_symbol
_atom_type_description
_atom_type_scat_dispersion_real
_atom_type_scat_dispersion_imag
_atom_type_scat_source
C C 0.0181 0.0091 'International Tables Vol C Tables 4.2.6.8 and 6.1.1.4'
H H 0.0000 0.0000 'International Tables Vol C Tables 4.2.6.8 and 6.1.1.4'
N N 0.0311 0.0180 'International Tables Vol C Tables 4.2.6.8 and 6.1.1.4'
P P 0.2955 0.4335 'International Tables Vol C Tables 4.2.6.8 and 6.1.1.4'

loop_
_geom_angle_atom_site_label_1
_geom_angle_atom_site_label_2
_geom_angle_atom_site_label_3
_geom_angle
_geom_angle_site_symmetry_1
_geom_angle_site_symmetry_3
_geom_angle_publ_flag
C1 P1 N1A 122.1(7) . . ?
C1 P1 N1B 116.3(6) . . ?
C1 P1 C13 109.35(18) . . ?
N1A P1 C13 100.8(4) . . ?
N1B P1 C13 102.5(11) . . ?
C1 P1 C7B 117.3(11) . . ?
N1B P1 C7B 104.0(9) . . ?
C13 P1 C7B 106.0(6) . . ?
C1 P1 C7A 116.7(5) . . ?
N1A P1 C7A 100.8(6) . . ?
C13 P1 C7A 104.9(10) . . ?
P1 C1 P1 136.5(3) . 2_655 ?
C2A N1A C6A 109.2(10) . . ?
C2A N1A P1 118.1(9) . . ?
C6A N1A P1 116.5(8) . . ?
N1A C2A C3A 112.7(8) . . ?
C4A C3A C2A 109.8(7) . . ?
C3A C4A C5A 111.1(10) . . ?
C4A C5A C6A 111.2(8) . . ?
N1A C6A C5A 112.3(10) . . ?
C6B N1B C2B 108.6(13) . . ?
C6B N1B P1 122.8(10) . . ?
C2B N1B P1 119.6(10) . . ?
N1B C2B C3B 113.3(12) . . ?
C4B C3B C2B 109.7(13) . . ?
C3B C4B C5B 111.0(16) . . ?
C4B C5B C6B 109.4(13) . . ?
N1B C6B C5B 112.9(12) . . ?
C12A C7A C8A 121.9(11) . . ?
C12A C7A P1 123.4(8) . . ?
C8A C7A P1 114.6(8) . . ?
C7A C8A C9A 118.1(9) . . ?
C10A C9A C8A 121.8(10) . . ?
C9A C10A C11A 117.5(14) . . ?
C10A C11A C12A 121.9(10) . . ?
C7A C12A C11A 118.2(9) . . ?
C8B C7B C12B 123.2(14) . . ?
C8B C7B P1 119.1(10) . . ?
C12B C7B P1 117.1(11) . . ?
C7B C8B C9B 117.5(11) . . ?
C10B C9B C8B 121.8(12) . . ?
C9B C10B C11B 117.5(16) . . ?
C10B C11B C12B 122.7(12) . . ?
C7B C12B C11B 116.6(11) . . ?
C14 C13 C18 118.4(3) . . ?
C14 C13 P1 118.9(2) . . ?
C18 C13 P1 122.2(2) . . ?
C15 C14 C13 120.7(3) . . ?
C14 C15 C16 120.3(3) . . ?
C17 C16 C15 119.4(3) . . ?
C18 C17 C16 120.1(3) . . ?
C17 C18 C13 120.5(3) . . ?

loop_
_geom_bond_atom_site_label_1
_geom_bond_atom_site_label_2
_geom_bond_distance
_geom_bond_site_symmetry_2
_geom_bond_publ_flag
P1 C1 1.6324(18) . ?
P1 N1A 1.706(10) . ?
P1 N1B 1.708(12) . ?
P1 C13 1.804(3) . ?
P1 C7B 1.840(14) . ?
P1 C7A 1.848(12) . ?
N1A C2A 1.470(11) . ?
N1A C6A 1.475(10) . ?
C2A C3A 1.512(11) . ?
C3A C4A 1.502(10) . ?
C4A C5A 1.505(11) . ?
C5A C6A 1.510(12) . ?
N1B C6B 1.472(12) . ?
N1B C2B 1.473(12) . ?
C2B C3B 1.514(13) . ?
C3B C4B 1.505(13) . ?
C4B C5B 1.506(13) . ?
C5B C6B 1.515(13) . ?
C7A C12A 1.374(10) . ?
C7A C8A 1.375(10) . ?
C8A C9A 1.395(13) . ?
C9A C10A 1.382(12) . ?
C10A C11A 1.383(12) . ?
C11A C12A 1.393(13) . ?
C7B C8B 1.372(12) . ?
C7B C12B 1.376(12) . ?
C8B C9B 1.392(14) . ?
C9B C10B 1.380(13) . ?
C10B C11B 1.381(13) . ?
C11B C12B 1.391(14) . ?
C13 C14 1.390(4) . ?
C13 C18 1.406(4) . ?
C14 C15 1.387(5) . ?
C15 C16 1.392(5) . ?
C16 C17 1.389(5) . ?
C17 C18 1.387(5) . ?
